data_4064380
loop_
_publ_author_name
'Tan, Xing'
'Li, Bin'
'Xu, Shansheng'
'Song, Haibin'
'Wang, Baiquan'

_publ_section_title
;
 Trinuclear and Tetranuclear Ruthenium Carbonyl Clusters Derived from
 Indenylphosphines: Cleavage of C&#x2212;H and C&#x2212;P Bonds
;
_journal_issue 8
_journal_name_full Organometallics
_journal_page_first 2308
_journal_paper_doi 10.1021/om200072g
_journal_volume 30
_journal_year 2011
_chemical_formula_sum 'C30 H17 O9 P Ru3'
_chemical_formula_weight 855.62
_chemical_name_systematic
; 
 ? 
;
_space_group_IT_number 14
_symmetry_cell_setting monoclinic
_symmetry_space_group_name_Hall '-P 2ybc'
_symmetry_space_group_name_H-M 'P 1 21/c 1'
_atom_sites_solution_hydrogens geom
_atom_sites_solution_primary direct
_atom_sites_solution_secondary difmap
_audit_creation_method SHELXL-97
_cell_angle_alpha 90.00
_cell_angle_beta 113.306(6)
_cell_angle_gamma 90.00
_cell_formula_units_Z 4
_cell_length_a 18.744(8)
_cell_length_b 9.235(4)
_cell_length_c 20.328(8)
_cell_measurement_reflns_used 12385
_cell_measurement_temperature 113(2)
_cell_measurement_theta_max 27.9
_cell_measurement_theta_min 1.9
_cell_volume 3232(2)
_computing_cell_refinement CrystalClear
_computing_data_collection CrystalClear
_computing_data_reduction CrystalClear
_computing_molecular_graphics 'Bruker SHELXTL'
_computing_publication_material 'CrystalStructure 3.8'
_computing_structure_refinement 'SHELXL-97 (Sheldrick, 1997)'
_computing_structure_solution 'SHELXS-97 (Sheldrick, 1990)'
_diffrn_ambient_temperature 113(2)
_diffrn_detector_area_resol_mean 14.63
_diffrn_measured_fraction_theta_full 0.998
_diffrn_measured_fraction_theta_max 0.998
_diffrn_measurement_device_type 'Rigaku Saturn CCD area detector'
_diffrn_measurement_method '\w and \f scans'
_diffrn_radiation_monochromator multilayer
_diffrn_radiation_source 'rotating anode'
_diffrn_radiation_type MoK\a
_diffrn_radiation_wavelength 0.71073
_diffrn_reflns_av_R_equivalents 0.0282
_diffrn_reflns_av_sigmaI/netI 0.0271
_diffrn_reflns_limit_h_max 20
_diffrn_reflns_limit_h_min -22
_diffrn_reflns_limit_k_max 10
_diffrn_reflns_limit_k_min -10
_diffrn_reflns_limit_l_max 23
_diffrn_reflns_limit_l_min -24
_diffrn_reflns_number 21429
_diffrn_reflns_theta_full 25.02
_diffrn_reflns_theta_max 25.02
_diffrn_reflns_theta_min 2.03
_diffrn_standards_decay_% 0
_diffrn_standards_interval_count 0
_diffrn_standards_interval_time 0
_diffrn_standards_number 0
_exptl_absorpt_coefficient_mu 1.483
_exptl_absorpt_correction_T_max 0.8422
_exptl_absorpt_correction_T_min 0.7559
_exptl_absorpt_correction_type multi-scan
_exptl_absorpt_process_details CrystalClear
_exptl_crystal_colour Yellow
_exptl_crystal_density_diffrn 1.759
_exptl_crystal_density_method 'not measured'
_exptl_crystal_description Prism
_exptl_crystal_F_000 1664
_exptl_crystal_size_max 0.20
_exptl_crystal_size_mid 0.18
_exptl_crystal_size_min 0.12
_platon_squeeze_details
;
;
_refine_diff_density_max 0.429
_refine_diff_density_min -0.575
_refine_diff_density_rms 0.076
_refine_ls_extinction_method none
_refine_ls_goodness_of_fit_ref 1.095
_refine_ls_hydrogen_treatment mixed
_refine_ls_matrix_type full
_refine_ls_number_parameters 392
_refine_ls_number_reflns 5691
_refine_ls_number_restraints 0
_refine_ls_restrained_S_all 1.095
_refine_ls_R_factor_all 0.0225
_refine_ls_R_factor_gt 0.0207
_refine_ls_shift/su_max 0.001
_refine_ls_shift/su_mean 0.000
_refine_ls_structure_factor_coef Fsqd
_refine_ls_weighting_details 'calc w=1/[\s^2^(Fo^2^)+(0.0290P)^2^+0.0480P] where P=(Fo^2^+2Fc^2^)/3'
_refine_ls_weighting_scheme calc
_refine_ls_wR_factor_gt 0.0539
_refine_ls_wR_factor_ref 0.0545
_reflns_number_gt 5237
_reflns_number_total 5691
_reflns_threshold_expression >2sigma(I)
_cod_data_source_file om200072g_si_001.cif
_cod_data_source_block m100105d
_cod_depositor_comments
;
The following automatic conversions were performed:

'_symmetry_cell_setting' value 'Monoclinic' changed to 'monoclinic'
according to /home/saulius/struct/CIF-dictionaries/cif_core.dic
dictionary named 'cif_core.dic' version 2.4.1 from
2010-06-29.

'_exptl_absorpt_correction_type' value 'MULTI-SCAN'
changed to 'multi-scan' according to
/home/saulius/struct/CIF-dictionaries/cif_core.dic dictionary named
'cif_core.dic' version 2.4.1 from 2010-06-29.

Automatic conversion script
Id: cif_fix_values 1715 2011-07-08 13:25:40Z adriana 
;
_cod_original_sg_symbol_H-M P2(1)/c
_cod_database_code 4064380

loop_
_symmetry_equiv_pos_as_xyz
'x, y, z'
'-x, y+1/2, -z+1/2'
'-x, -y, -z'
'x, -y-1/2, z-1/2'

loop_
_atom_site_label
_atom_site_type_symbol
_atom_site_fract_x
_atom_site_fract_y
_atom_site_fract_z
_atom_site_U_iso_or_equiv
_atom_site_adp_type
_atom_site_occupancy
_atom_site_symmetry_multiplicity
_atom_site_calc_flag
_atom_site_refinement_flags
Ru1 Ru 0.374179(10) 0.55855(2) 0.299341(9) 0.01456(6) Uani 1 1 d .
Ru2 Ru 0.342917(11) 0.84452(2) 0.263184(9) 0.01616(6) Uani 1 1 d .
Ru3 Ru 0.375270(10) 0.741066(19) 0.412988(9) 0.01383(6) Uani 1 1 d .
P1 P 0.25339(3) 0.63521(6) 0.36199(3) 0.01327(12) Uani 1 1 d .
O1 O 0.41945(11) 0.2821(2) 0.38843(9) 0.0351(5) Uani 1 1 d .
O2 O 0.54138(10) 0.64430(19) 0.33257(9) 0.0290(4) Uani 1 1 d .
O3 O 0.35554(11) 0.3966(2) 0.16261(9) 0.0369(5) Uani 1 1 d .
O4 O 0.48749(11) 1.0407(2) 0.32545(9) 0.0341(5) Uani 1 1 d .
O5 O 0.38636(10) 0.8097(2) 0.13510(8) 0.0307(4) Uani 1 1 d .
O6 O 0.23028(14) 1.0964(2) 0.20824(10) 0.0532(6) Uani 1 1 d .
O7 O 0.33283(10) 0.92326(18) 0.51830(8) 0.0268(4) Uani 1 1 d .
O8 O 0.42860(9) 0.49159(19) 0.51927(8) 0.0249(4) Uani 1 1 d .
O9 O 0.54359(10) 0.8514(2) 0.46170(9) 0.0332(4) Uani 1 1 d .
C1 C 0.40033(14) 0.3863(3) 0.35637(12) 0.0229(5) Uani 1 1 d .
C2 C 0.47829(14) 0.6165(3) 0.32080(12) 0.0215(5) Uani 1 1 d .
C3 C 0.36203(13) 0.4569(3) 0.21316(12) 0.0225(5) Uani 1 1 d .
C4 C 0.43510(15) 0.9664(3) 0.30359(12) 0.0251(6) Uani 1 1 d .
C5 C 0.36679(14) 0.8199(3) 0.18127(12) 0.0217(5) Uani 1 1 d .
C6 C 0.27321(16) 1.0032(3) 0.22967(12) 0.0287(6) Uani 1 1 d .
C7 C 0.34945(13) 0.8626(2) 0.47792(11) 0.0175(5) Uani 1 1 d .
C8 C 0.40987(13) 0.5840(3) 0.47887(12) 0.0186(5) Uani 1 1 d .
C9 C 0.48196(14) 0.8113(3) 0.44210(12) 0.0221(5) Uani 1 1 d .
C10 C 0.24461(13) 0.5734(2) 0.27630(11) 0.0150(5) Uani 1 1 d .
C11 C 0.26171(13) 0.6753(2) 0.23135(11) 0.0155(5) Uani 1 1 d .
C12 C 0.21148(13) 0.6306(3) 0.15680(11) 0.0174(5) Uani 1 1 d .
C13 C 0.20061(14) 0.6961(3) 0.09162(11) 0.0222(5) Uani 1 1 d .
H13 H 0.2284 0.7816 0.0907 0.027 Uiso 1 1 calc R
C14 C 0.14873(14) 0.6352(3) 0.02810(12) 0.0263(6) Uani 1 1 d .
H14 H 0.1412 0.6796 -0.0163 0.032 Uiso 1 1 calc R
C15 C 0.10797(14) 0.5106(3) 0.02880(12) 0.0268(6) Uani 1 1 d .
H15 H 0.0736 0.4694 -0.0151 0.032 Uiso 1 1 calc R
C16 C 0.11700(14) 0.4453(3) 0.09341(12) 0.0240(6) Uani 1 1 d .
H16 H 0.0890 0.3600 0.0942 0.029 Uiso 1 1 calc R
C17 C 0.16790(13) 0.5080(3) 0.15665(11) 0.0183(5) Uani 1 1 d .
C18 C 0.18476(13) 0.4614(3) 0.23238(11) 0.0176(5) Uani 1 1 d .
H18A H 0.2065 0.3622 0.2417 0.021 Uiso 1 1 calc R
H18B H 0.1374 0.4653 0.2427 0.021 Uiso 1 1 calc R
C19 C 0.16717(13) 0.7463(2) 0.34662(11) 0.0158(5) Uani 1 1 d .
C20 C 0.17083(14) 0.8963(3) 0.34155(11) 0.0207(5) Uani 1 1 d .
H20 H 0.2187 0.9407 0.3473 0.025 Uiso 1 1 calc R
C21 C 0.10591(14) 0.9817(3) 0.32823(12) 0.0257(5) Uani 1 1 d .
H21 H 0.1094 1.0839 0.3249 0.031 Uiso 1 1 calc R
C22 C 0.03610(14) 0.9186(3) 0.31982(13) 0.0295(6) Uani 1 1 d .
H22 H -0.0084 0.9772 0.3112 0.035 Uiso 1 1 calc R
C23 C 0.03110(14) 0.7701(3) 0.32402(12) 0.0269(6) Uani 1 1 d .
H23 H -0.0171 0.7269 0.3179 0.032 Uiso 1 1 calc R
C24 C 0.09566(13) 0.6830(3) 0.33711(11) 0.0210(5) Uani 1 1 d .
H24 H 0.0914 0.5809 0.3396 0.025 Uiso 1 1 calc R
C25 C 0.24084(12) 0.4845(2) 0.41415(11) 0.0157(5) Uani 1 1 d .
C26 C 0.23248(14) 0.5190(3) 0.47700(12) 0.0244(5) Uani 1 1 d .
H26 H 0.2271 0.6175 0.4878 0.029 Uiso 1 1 calc R
C27 C 0.23187(15) 0.4115(3) 0.52439(13) 0.0313(6) Uani 1 1 d .
H27 H 0.2263 0.4363 0.5674 0.038 Uiso 1 1 calc R
C28 C 0.23941(16) 0.2685(3) 0.50892(13) 0.0330(7) Uani 1 1 d .
H28 H 0.2390 0.1945 0.5413 0.040 Uiso 1 1 calc R
C29 C 0.24752(16) 0.2332(3) 0.44675(13) 0.0331(7) Uani 1 1 d .
H29 H 0.2526 0.1345 0.4362 0.040 Uiso 1 1 calc R
C30 C 0.24830(14) 0.3399(3) 0.39927(12) 0.0239(5) Uani 1 1 d .
H30 H 0.2540 0.3142 0.3563 0.029 Uiso 1 1 calc R
H H 0.3299(14) 0.869(3) 0.3454(12) 0.029(7) Uiso 1 1 d .

loop_
_atom_site_aniso_label
_atom_site_aniso_U_11
_atom_site_aniso_U_22
_atom_site_aniso_U_33
_atom_site_aniso_U_23
_atom_site_aniso_U_13
_atom_site_aniso_U_12
Ru1 0.01483(10) 0.01536(11) 0.01477(10) -0.00189(7) 0.00721(8) 0.00038(7)
Ru2 0.02108(11) 0.01449(11) 0.01502(10) -0.00078(7) 0.00937(8) -0.00194(7)
Ru3 0.01380(10) 0.01462(11) 0.01302(10) -0.00174(6) 0.00524(8) -0.00147(7)
P1 0.0137(3) 0.0140(3) 0.0126(3) -0.0011(2) 0.0056(2) -0.0001(2)
O1 0.0471(12) 0.0255(11) 0.0359(10) 0.0095(8) 0.0199(9) 0.0127(9)
O2 0.0197(10) 0.0346(11) 0.0343(10) -0.0043(8) 0.0125(8) -0.0035(8)
O3 0.0352(11) 0.0489(13) 0.0244(10) -0.0156(9) 0.0094(9) 0.0077(10)
O4 0.0375(11) 0.0356(12) 0.0342(10) -0.0086(8) 0.0195(9) -0.0188(9)
O5 0.0396(11) 0.0355(12) 0.0248(9) -0.0035(8) 0.0210(9) -0.0055(9)
O6 0.0795(17) 0.0395(14) 0.0442(13) 0.0114(10) 0.0281(12) 0.0298(13)
O7 0.0350(10) 0.0247(10) 0.0241(9) -0.0054(7) 0.0152(8) 0.0016(8)
O8 0.0215(9) 0.0274(10) 0.0243(9) 0.0071(8) 0.0074(7) 0.0042(8)
O9 0.0218(10) 0.0391(12) 0.0346(10) 0.0000(8) 0.0068(9) -0.0114(8)
C1 0.0239(13) 0.0258(15) 0.0211(12) -0.0030(10) 0.0113(11) 0.0012(11)
C2 0.0222(13) 0.0234(14) 0.0208(12) -0.0034(10) 0.0106(11) 0.0020(11)
C3 0.0167(12) 0.0258(15) 0.0257(13) 0.0006(10) 0.0092(10) 0.0035(10)
C4 0.0346(15) 0.0250(15) 0.0212(13) -0.0024(10) 0.0168(12) -0.0031(12)
C5 0.0235(13) 0.0179(13) 0.0226(12) -0.0013(10) 0.0078(11) -0.0045(10)
C6 0.0470(17) 0.0226(15) 0.0216(13) 0.0014(10) 0.0192(12) 0.0057(13)
C7 0.0173(12) 0.0149(13) 0.0179(11) 0.0024(9) 0.0042(10) -0.0026(9)
C8 0.0121(11) 0.0246(14) 0.0197(12) -0.0052(10) 0.0069(10) -0.0035(10)
C9 0.0254(14) 0.0199(14) 0.0215(12) -0.0010(10) 0.0099(11) -0.0030(11)
C10 0.0154(11) 0.0159(12) 0.0143(11) -0.0026(8) 0.0066(9) 0.0001(9)
C11 0.0167(11) 0.0151(12) 0.0161(11) -0.0012(9) 0.0078(9) 0.0042(9)
C12 0.0160(11) 0.0211(13) 0.0153(11) -0.0025(9) 0.0065(10) 0.0029(10)
C13 0.0223(12) 0.0244(14) 0.0201(12) 0.0016(10) 0.0086(10) 0.0007(11)
C14 0.0256(13) 0.0372(17) 0.0156(12) 0.0037(10) 0.0075(11) 0.0035(12)
C15 0.0220(13) 0.0405(17) 0.0157(12) -0.0091(10) 0.0049(10) -0.0039(12)
C16 0.0198(12) 0.0286(15) 0.0258(13) -0.0065(10) 0.0114(11) -0.0043(10)
C17 0.0149(11) 0.0247(14) 0.0156(11) -0.0027(9) 0.0065(9) 0.0040(10)
C18 0.0184(12) 0.0195(13) 0.0159(11) -0.0023(9) 0.0078(10) -0.0038(10)
C19 0.0161(11) 0.0199(13) 0.0106(10) -0.0007(8) 0.0044(9) 0.0004(9)
C20 0.0205(12) 0.0223(13) 0.0182(12) -0.0012(9) 0.0066(10) 0.0007(10)
C21 0.0268(13) 0.0185(14) 0.0287(13) -0.0009(10) 0.0078(11) 0.0054(11)
C22 0.0187(13) 0.0319(16) 0.0320(14) -0.0017(11) 0.0039(11) 0.0120(11)
C23 0.0133(12) 0.0367(17) 0.0286(13) -0.0029(11) 0.0060(11) -0.0016(11)
C24 0.0206(12) 0.0225(14) 0.0189(11) -0.0011(10) 0.0067(10) 0.0015(10)
C25 0.0123(11) 0.0164(13) 0.0176(11) 0.0031(9) 0.0051(9) -0.0005(9)
C26 0.0289(14) 0.0244(14) 0.0213(12) 0.0012(10) 0.0112(11) 0.0011(11)
C27 0.0344(15) 0.0406(18) 0.0199(13) 0.0075(11) 0.0119(12) -0.0034(13)
C28 0.0315(15) 0.0326(17) 0.0271(14) 0.0145(11) 0.0031(12) -0.0096(12)
C29 0.0399(16) 0.0177(15) 0.0313(14) 0.0045(10) 0.0030(13) -0.0031(12)
C30 0.0255(13) 0.0202(14) 0.0217(12) -0.0007(9) 0.0045(11) -0.0007(10)

loop_
_atom_type_symbol
_atom_type_description
_atom_type_scat_dispersion_real
_atom_type_scat_dispersion_imag
_atom_type_scat_source
C C 0.0033 0.0016 'International Tables Vol C Tables 4.2.6.8 and 6.1.1.4'
H H 0.0000 0.0000 'International Tables Vol C Tables 4.2.6.8 and 6.1.1.4'
O O 0.0106 0.0060 'International Tables Vol C Tables 4.2.6.8 and 6.1.1.4'
P P 0.1023 0.0942 'International Tables Vol C Tables 4.2.6.8 and 6.1.1.4'
Ru Ru -1.2594 0.8363 'International Tables Vol C Tables 4.2.6.8 and 6.1.1.4'

loop_
_geom_angle_atom_site_label_1
_geom_angle_atom_site_label_2
_geom_angle_atom_site_label_3
_geom_angle
C2 Ru1 C1 95.82(11)
C2 Ru1 C3 95.02(10)
C1 Ru1 C3 93.19(10)
C2 Ru1 C11 128.64(10)
C1 Ru1 C11 135.47(9)
C3 Ru1 C11 86.04(9)
C2 Ru1 C10 160.12(9)
C1 Ru1 C10 99.81(9)
C3 Ru1 C10 96.28(9)
C11 Ru1 C10 36.55(8)
C2 Ru1 Ru2 83.19(8)
C1 Ru1 Ru2 159.89(7)
C3 Ru1 Ru2 106.91(8)
C11 Ru1 Ru2 48.28(6)
C10 Ru1 Ru2 77.91(6)
C2 Ru1 Ru3 88.28(7)
C1 Ru1 Ru3 94.73(7)
C3 Ru1 Ru3 171.07(7)
C11 Ru1 Ru3 85.42(6)
C10 Ru1 Ru3 78.31(5)
Ru2 Ru1 Ru3 65.19(2)
C5 Ru2 C6 98.34(10)
C5 Ru2 C4 87.80(10)
C6 Ru2 C4 94.29(12)
C5 Ru2 C11 91.96(9)
C6 Ru2 C11 98.74(11)
C4 Ru2 C11 166.86(10)
C5 Ru2 Ru1 91.15(7)
C6 Ru2 Ru1 151.92(9)
C4 Ru2 Ru1 112.53(8)
C11 Ru2 Ru1 54.34(6)
C5 Ru2 Ru3 145.45(7)
C6 Ru2 Ru3 116.18(7)
C4 Ru2 Ru3 88.10(7)
C11 Ru2 Ru3 84.66(6)
Ru1 Ru2 Ru3 59.191(7)
C5 Ru2 H 174.7(8)
C6 Ru2 H 84.8(8)
C4 Ru2 H 87.7(8)
C11 Ru2 H 91.8(8)
Ru1 Ru2 H 88.0(8)
Ru3 Ru2 H 31.5(8)
C8 Ru3 C7 93.98(10)
C8 Ru3 C9 90.97(10)
C7 Ru3 C9 95.90(10)
C8 Ru3 P1 89.68(7)
C7 Ru3 P1 94.67(7)
C9 Ru3 P1 169.33(7)
C8 Ru3 Ru1 90.62(7)
C7 Ru3 Ru1 166.33(7)
C9 Ru3 Ru1 96.88(7)
P1 Ru3 Ru1 72.47(2)
C8 Ru3 Ru2 145.85(7)
C7 Ru3 Ru2 120.05(7)
C9 Ru3 Ru2 88.48(7)
P1 Ru3 Ru2 85.017(19)
Ru1 Ru3 Ru2 55.62(2)
C8 Ru3 H 170.8(8)
C7 Ru3 H 88.2(8)
C9 Ru3 H 97.7(8)
P1 Ru3 H 81.2(8)
Ru1 Ru3 H 85.3(8)
Ru2 Ru3 H 32.3(8)
C10 P1 C25 109.99(11)
C10 P1 C19 106.20(10)
C25 P1 C19 102.62(10)
C10 P1 Ru3 105.45(8)
C25 P1 Ru3 113.17(7)
C19 P1 Ru3 119.11(8)
O1 C1 Ru1 175.4(2)
O2 C2 Ru1 176.4(2)
O3 C3 Ru1 179.4(2)
O4 C4 Ru2 177.7(2)
O5 C5 Ru2 174.9(2)
O6 C6 Ru2 178.3(3)
O7 C7 Ru3 174.1(2)
O8 C8 Ru3 177.5(2)
O9 C9 Ru3 177.1(2)
C11 C10 C18 111.71(18)
C11 C10 P1 117.14(16)
C18 C10 P1 123.51(16)
C11 C10 Ru1 71.52(12)
C18 C10 Ru1 123.61(15)
P1 C10 Ru1 98.01(9)
C10 C11 C12 104.79(19)
C10 C11 Ru2 127.63(15)
C12 C11 Ru2 127.53(16)
C10 C11 Ru1 71.93(12)
C12 C11 Ru1 123.01(15)
Ru2 C11 Ru1 77.38(8)
C17 C12 C13 119.0(2)
C17 C12 C11 111.14(19)
C13 C12 C11 129.8(2)
C14 C13 C12 119.4(2)
C14 C13 H13 120.3
C12 C13 H13 120.3
C15 C14 C13 120.8(2)
C15 C14 H14 119.6
C13 C14 H14 119.6
C14 C15 C16 120.5(2)
C14 C15 H15 119.7
C16 C15 H15 119.7
C17 C16 C15 118.3(2)
C17 C16 H16 120.8
C15 C16 H16 120.8
C16 C17 C12 121.8(2)
C16 C17 C18 128.1(2)
C12 C17 C18 110.10(18)
C17 C18 C10 102.26(18)
C17 C18 H18A 111.3
C10 C18 H18A 111.3
C17 C18 H18B 111.3
C10 C18 H18B 111.3
H18A C18 H18B 109.2
C20 C19 C24 118.4(2)
C20 C19 P1 120.20(18)
C24 C19 P1 121.34(18)
C21 C20 C19 121.1(2)
C21 C20 H20 119.5
C19 C20 H20 119.5
C22 C21 C20 120.0(2)
C22 C21 H21 120.0
C20 C21 H21 120.0
C23 C22 C21 119.8(2)
C23 C22 H22 120.1
C21 C22 H22 120.1
C22 C23 C24 120.8(2)
C22 C23 H23 119.6
C24 C23 H23 119.6
C23 C24 C19 119.9(2)
C23 C24 H24 120.1
C19 C24 H24 120.1
C26 C25 C30 118.7(2)
C26 C25 P1 116.69(18)
C30 C25 P1 124.13(17)
C25 C26 C27 120.7(2)
C25 C26 H26 119.6
C27 C26 H26 119.6
C28 C27 C26 119.9(2)
C28 C27 H27 120.1
C26 C27 H27 120.1
C29 C28 C27 119.8(2)
C29 C28 H28 120.1
C27 C28 H28 120.1
C28 C29 C30 120.6(3)
C28 C29 H29 119.7
C30 C29 H29 119.7
C29 C30 C25 120.2(2)
C29 C30 H30 119.9
C25 C30 H30 119.9

loop_
_geom_bond_atom_site_label_1
_geom_bond_atom_site_label_2
_geom_bond_distance
Ru1 C2 1.900(3)
Ru1 C1 1.915(3)
Ru1 C3 1.920(2)
Ru1 C11 2.283(2)
Ru1 C10 2.288(2)
Ru1 Ru2 2.7419(10)
Ru1 Ru3 2.8533(8)
Ru2 C5 1.901(2)
Ru2 C6 1.901(3)
Ru2 C4 1.950(3)
Ru2 C11 2.097(2)
Ru2 Ru3 3.0154(11)
Ru2 H 1.80(2)
Ru3 C8 1.905(3)
Ru3 C7 1.934(2)
Ru3 C9 1.958(3)
Ru3 P1 2.3185(10)
Ru3 H 1.76(2)
P1 C10 1.778(2)
P1 C25 1.821(2)
P1 C19 1.834(2)
O1 C1 1.138(3)
O2 C2 1.139(3)
O3 C3 1.132(3)
O4 C4 1.135(3)
O5 C5 1.139(3)
O6 C6 1.140(3)
O7 C7 1.135(3)
O8 C8 1.139(3)
O9 C9 1.125(3)
C10 C11 1.434(3)
C10 C18 1.528(3)
C11 C12 1.492(3)
C12 C17 1.395(3)
C12 C13 1.396(3)
C13 C14 1.392(3)
C13 H13 0.9500
C14 C15 1.384(4)
C14 H14 0.9500
C15 C16 1.394(3)
C15 H15 0.9500
C16 C17 1.388(3)
C16 H16 0.9500
C17 C18 1.507(3)
C18 H18A 0.9900
C18 H18B 0.9900
C19 C20 1.393(3)
C19 C24 1.403(3)
C20 C21 1.384(3)
C20 H20 0.9500
C21 C22 1.380(4)
C21 H21 0.9500
C22 C23 1.379(4)
C22 H22 0.9500
C23 C24 1.388(3)
C23 H23 0.9500
C24 H24 0.9500
C25 C26 1.385(3)
C25 C30 1.388(3)
C26 C27 1.387(3)
C26 H26 0.9500
C27 C28 1.377(4)
C27 H27 0.9500
C28 C29 1.370(4)
C28 H28 0.9500
C29 C30 1.384(3)
C29 H29 0.9500
C30 H30 0.9500

loop_
_geom_torsion_atom_site_label_1
_geom_torsion_atom_site_label_2
_geom_torsion_atom_site_label_3
_geom_torsion_atom_site_label_4
_geom_torsion
C2 Ru1 Ru2 C5 70.03(10)
C1 Ru1 Ru2 C5 158.4(2)
C3 Ru1 Ru2 C5 -23.17(10)
C11 Ru1 Ru2 C5 -91.58(10)
C10 Ru1 Ru2 C5 -116.13(9)
Ru3 Ru1 Ru2 C5 161.29(7)
C2 Ru1 Ru2 C6 -179.75(16)
C1 Ru1 Ru2 C6 -91.4(3)
C3 Ru1 Ru2 C6 87.05(16)
C11 Ru1 Ru2 C6 18.63(16)
C10 Ru1 Ru2 C6 -5.92(15)
Ru3 Ru1 Ru2 C6 -88.49(14)
C2 Ru1 Ru2 C4 -18.06(10)
C1 Ru1 Ru2 C4 70.3(2)
C3 Ru1 Ru2 C4 -111.26(10)
C11 Ru1 Ru2 C4 -179.68(10)
C10 Ru1 Ru2 C4 155.77(9)
Ru3 Ru1 Ru2 C4 73.19(7)
C2 Ru1 Ru2 C11 161.62(10)
C1 Ru1 Ru2 C11 -110.1(2)
C3 Ru1 Ru2 C11 68.42(10)
C10 Ru1 Ru2 C11 -24.55(9)
Ru3 Ru1 Ru2 C11 -107.13(7)
C2 Ru1 Ru2 Ru3 -91.26(7)
C1 Ru1 Ru2 Ru3 -2.9(2)
C3 Ru1 Ru2 Ru3 175.54(7)
C11 Ru1 Ru2 Ru3 107.13(7)
C10 Ru1 Ru2 Ru3 82.58(5)
C2 Ru1 Ru3 C8 -91.17(10)
C1 Ru1 Ru3 C8 4.53(10)
C3 Ru1 Ru3 C8 156.9(5)
C11 Ru1 Ru3 C8 139.85(9)
C10 Ru1 Ru3 C8 103.60(9)
Ru2 Ru1 Ru3 C8 -174.46(7)
C2 Ru1 Ru3 C7 159.1(3)
C1 Ru1 Ru3 C7 -105.2(3)
C3 Ru1 Ru3 C7 47.2(5)
C11 Ru1 Ru3 C7 30.1(3)
C10 Ru1 Ru3 C7 -6.2(3)
Ru2 Ru1 Ru3 C7 75.8(3)
C2 Ru1 Ru3 C9 -0.11(10)
C1 Ru1 Ru3 C9 95.59(10)
C3 Ru1 Ru3 C9 -112.0(5)
C11 Ru1 Ru3 C9 -129.09(9)
C10 Ru1 Ru3 C9 -165.35(9)
Ru2 Ru1 Ru3 C9 -83.40(7)
C2 Ru1 Ru3 P1 179.36(7)
C1 Ru1 Ru3 P1 -84.94(8)
C3 Ru1 Ru3 P1 67.5(5)
C11 Ru1 Ru3 P1 50.38(6)
C10 Ru1 Ru3 P1 14.12(6)
Ru2 Ru1 Ru3 P1 96.07(2)
C2 Ru1 Ru3 Ru2 83.29(7)
C1 Ru1 Ru3 Ru2 178.99(7)
C3 Ru1 Ru3 Ru2 -28.6(5)
C11 Ru1 Ru3 Ru2 -45.69(6)
C10 Ru1 Ru3 Ru2 -81.95(6)
C5 Ru2 Ru3 C8 -24.52(17)
C6 Ru2 Ru3 C8 158.28(15)
C4 Ru2 Ru3 C8 -107.87(14)
C11 Ru2 Ru3 C8 61.15(13)
Ru1 Ru2 Ru3 C8 9.91(12)
C5 Ru2 Ru3 C7 160.91(14)
C6 Ru2 Ru3 C7 -16.29(12)
C4 Ru2 Ru3 C7 77.56(11)
C11 Ru2 Ru3 C7 -113.41(10)
Ru1 Ru2 Ru3 C7 -164.66(8)
C5 Ru2 Ru3 C9 64.97(14)
C6 Ru2 Ru3 C9 -112.23(12)
C4 Ru2 Ru3 C9 -18.38(10)
C11 Ru2 Ru3 C9 150.65(9)
Ru1 Ru2 Ru3 C9 99.40(7)
C5 Ru2 Ru3 P1 -106.57(13)
C6 Ru2 Ru3 P1 76.24(10)
C4 Ru2 Ru3 P1 170.09(8)
C11 Ru2 Ru3 P1 -20.89(6)
Ru1 Ru2 Ru3 P1 -72.13(2)
C5 Ru2 Ru3 Ru1 -34.43(12)
C6 Ru2 Ru3 Ru1 148.37(9)
C4 Ru2 Ru3 Ru1 -117.78(8)
C11 Ru2 Ru3 Ru1 51.25(6)
C8 Ru3 P1 C10 -109.36(10)
C7 Ru3 P1 C10 156.67(10)
C9 Ru3 P1 C10 -15.8(4)
Ru1 Ru3 P1 C10 -18.61(8)
Ru2 Ru3 P1 C10 36.86(8)
C8 Ru3 P1 C25 10.92(10)
C7 Ru3 P1 C25 -83.05(11)
C9 Ru3 P1 C25 104.5(4)
Ru1 Ru3 P1 C25 101.67(9)
Ru2 Ru3 P1 C25 157.13(8)
C8 Ru3 P1 C19 131.61(10)
C7 Ru3 P1 C19 37.64(10)
C9 Ru3 P1 C19 -134.8(4)
Ru1 Ru3 P1 C19 -137.64(8)
Ru2 Ru3 P1 C19 -82.17(8)
C2 Ru1 C1 O1 -44(3)
C3 Ru1 C1 O1 51(3)
C11 Ru1 C1 O1 139(3)
C10 Ru1 C1 O1 148(3)
Ru2 Ru1 C1 O1 -130(3)
Ru3 Ru1 C1 O1 -133(3)
C1 Ru1 C2 O2 53(3)
C3 Ru1 C2 O2 -40(3)
C11 Ru1 C2 O2 -129(3)
C10 Ru1 C2 O2 -165(3)
Ru2 Ru1 C2 O2 -147(3)
Ru3 Ru1 C2 O2 148(3)
C2 Ru1 C3 O3 33(25)
C1 Ru1 C3 O3 -63(25)
C11 Ru1 C3 O3 162(100)
C10 Ru1 C3 O3 -163(100)
Ru2 Ru1 C3 O3 117(25)
Ru3 Ru1 C3 O3 144(25)
C5 Ru2 C4 O4 71(5)
C6 Ru2 C4 O4 -28(5)
C11 Ru2 C4 O4 160(5)
Ru1 Ru2 C4 O4 161(5)
Ru3 Ru2 C4 O4 -144(5)
C6 Ru2 C5 O5 105(2)
C4 Ru2 C5 O5 11(2)
C11 Ru2 C5 O5 -156(2)
Ru1 Ru2 C5 O5 -101(2)
Ru3 Ru2 C5 O5 -72(2)
C5 Ru2 C6 O6 60(9)
C4 Ru2 C6 O6 149(9)
C11 Ru2 C6 O6 -33(9)
Ru1 Ru2 C6 O6 -48(9)
Ru3 Ru2 C6 O6 -121(9)
C8 Ru3 C7 O7 -31(2)
C9 Ru3 C7 O7 -123(2)
P1 Ru3 C7 O7 59(2)
Ru1 Ru3 C7 O7 78(2)
Ru2 Ru3 C7 O7 145.5(19)
C7 Ru3 C8 O8 31(5)
C9 Ru3 C8 O8 127(5)
P1 Ru3 C8 O8 -63(5)
Ru1 Ru3 C8 O8 -136(5)
Ru2 Ru3 C8 O8 -144(5)
C8 Ru3 C9 O9 -51(5)
C7 Ru3 C9 O9 43(5)
P1 Ru3 C9 O9 -144(4)
Ru1 Ru3 C9 O9 -141(5)
Ru2 Ru3 C9 O9 163(5)
C25 P1 C10 C11 -173.10(16)
C19 P1 C10 C11 76.54(19)
Ru3 P1 C10 C11 -50.75(18)
C25 P1 C10 C18 40.0(2)
C19 P1 C10 C18 -70.4(2)
Ru3 P1 C10 C18 162.32(17)
C25 P1 C10 Ru1 -99.81(10)
C19 P1 C10 Ru1 149.83(9)
Ru3 P1 C10 Ru1 22.53(9)
C2 Ru1 C10 C11 49.7(3)
C1 Ru1 C10 C11 -168.97(13)
C3 Ru1 C10 C11 -74.62(14)
Ru2 Ru1 C10 C11 31.38(11)
Ru3 Ru1 C10 C11 98.18(12)
C2 Ru1 C10 C18 153.9(2)
C1 Ru1 C10 C18 -64.73(18)
C3 Ru1 C10 C18 29.62(19)
C11 Ru1 C10 C18 104.2(2)
Ru2 Ru1 C10 C18 135.63(17)
Ru3 Ru1 C10 C18 -157.58(17)
C2 Ru1 C10 P1 -66.4(3)
C1 Ru1 C10 P1 75.00(11)
C3 Ru1 C10 P1 169.36(10)
C11 Ru1 C10 P1 -116.02(16)
Ru2 Ru1 C10 P1 -84.64(8)
Ru3 Ru1 C10 P1 -17.84(7)
C18 C10 C11 C12 0.8(2)
P1 C10 C11 C12 -149.92(15)
Ru1 C10 C11 C12 120.43(16)
C18 C10 C11 Ru2 -176.88(15)
P1 C10 C11 Ru2 32.4(3)
Ru1 C10 C11 Ru2 -57.20(15)
C18 C10 C11 Ru1 -119.68(17)
P1 C10 C11 Ru1 89.64(14)
C5 Ru2 C11 C10 145.0(2)
C6 Ru2 C11 C10 -116.3(2)
C4 Ru2 C11 C10 56.3(5)
Ru1 Ru2 C11 C10 54.97(17)
Ru3 Ru2 C11 C10 -0.56(18)
C5 Ru2 C11 C12 -32.1(2)
C6 Ru2 C11 C12 66.6(2)
C4 Ru2 C11 C12 -120.8(4)
Ru1 Ru2 C11 C12 -122.1(2)
Ru3 Ru2 C11 C12 -177.67(19)
C5 Ru2 C11 Ru1 90.01(9)
C6 Ru2 C11 Ru1 -171.25(7)
C4 Ru2 C11 Ru1 1.3(4)
Ru3 Ru2 C11 Ru1 -55.53(4)
C2 Ru1 C11 C10 -160.62(13)
C1 Ru1 C11 C10 15.59(18)
C3 Ru1 C11 C10 106.11(14)
Ru2 Ru1 C11 C10 -136.99(14)
Ru3 Ru1 C11 C10 -76.51(12)
C2 Ru1 C11 C12 103.2(2)
C1 Ru1 C11 C12 -80.6(2)
C3 Ru1 C11 C12 9.90(19)
C10 Ru1 C11 C12 -96.2(2)
Ru2 Ru1 C11 C12 126.8(2)
Ru3 Ru1 C11 C12 -172.72(18)
C2 Ru1 C11 Ru2 -23.63(12)
C1 Ru1 C11 Ru2 152.58(10)
C3 Ru1 C11 Ru2 -116.90(9)
C10 Ru1 C11 Ru2 136.99(14)
Ru3 Ru1 C11 Ru2 60.48(5)
C10 C11 C12 C17 -1.0(2)
Ru2 C11 C12 C17 176.60(16)
Ru1 C11 C12 C17 76.8(2)
C10 C11 C12 C13 175.6(2)
Ru2 C11 C12 C13 -6.7(4)
Ru1 C11 C12 C13 -106.5(3)
C17 C12 C13 C14 -2.2(3)
C11 C12 C13 C14 -178.6(2)
C12 C13 C14 C15 0.0(4)
C13 C14 C15 C16 1.3(4)
C14 C15 C16 C17 -0.2(4)
C15 C16 C17 C12 -2.1(4)
C15 C16 C17 C18 177.2(2)
C13 C12 C17 C16 3.3(3)
C11 C12 C17 C16 -179.6(2)
C13 C12 C17 C18 -176.2(2)
C11 C12 C17 C18 0.9(3)
C16 C17 C18 C10 -179.8(2)
C12 C17 C18 C10 -0.4(2)
C11 C10 C18 C17 -0.2(2)
P1 C10 C18 C17 148.24(17)
Ru1 C10 C18 C17 -81.9(2)
C10 P1 C19 C20 -96.55(18)
C25 P1 C19 C20 147.98(17)
Ru3 P1 C19 C20 22.1(2)
C10 P1 C19 C24 81.10(19)
C25 P1 C19 C24 -34.4(2)
Ru3 P1 C19 C24 -160.26(15)
C24 C19 C20 C21 0.7(3)
P1 C19 C20 C21 178.41(17)
C19 C20 C21 C22 0.1(3)
C20 C21 C22 C23 -0.7(4)
C21 C22 C23 C24 0.4(4)
C22 C23 C24 C19 0.4(3)
C20 C19 C24 C23 -0.9(3)
P1 C19 C24 C23 -178.60(17)
C10 P1 C25 C26 -168.99(17)
C19 P1 C25 C26 -56.30(19)
Ru3 P1 C25 C26 73.36(18)
C10 P1 C25 C30 18.9(2)
C19 P1 C25 C30 131.60(19)
Ru3 P1 C25 C30 -98.75(19)
C30 C25 C26 C27 0.3(3)
P1 C25 C26 C27 -172.30(19)
C25 C26 C27 C28 -0.2(4)
C26 C27 C28 C29 0.0(4)
C27 C28 C29 C30 0.1(4)
C28 C29 C30 C25 0.0(4)
C26 C25 C30 C29 -0.1(3)
P1 C25 C30 C29 171.81(19)

loop_
_platon_squeeze_void_nr
_platon_squeeze_void_average_x
_platon_squeeze_void_average_y
_platon_squeeze_void_average_z
_platon_squeeze_void_volume
_platon_squeeze_void_count_electrons
_platon_squeeze_void_content
1 0.000 0.000 0.000 203 52 ' '
2 0.000 0.500 0.500 203 52 ' '
